data_7133515
loop_
_publ_author_name
'Ohara, Yuki'
'Nishiguchi, Taichi'
'Zheng, Xin'
'Noro, Shin-Ichiro'
'Packwood, Daniel M.'
'Horike, Satoshi'

_publ_section_title
;
 Entropically driven melting of Cu-based 1D coordination polymers.
;
_journal_issue 72
_journal_name_full 'Chemical communications (Cambridge, England)'
_journal_page_first 9833
_journal_page_last 9836
_journal_paper_doi 10.1039/d4cc02925a
_journal_volume 60
_journal_year 2024
_chemical_absolute_configuration unk
_chemical_formula_moiety 'C24 H24 Cu N4, 2(C2 F6 N O4 S2)'
_chemical_formula_sum 'C28 H24 Cu F12 N6 O8 S4'
_chemical_formula_weight 992.31
_space_group_crystal_system monoclinic
_space_group_IT_number 5
_space_group_name_Hall 'C 2y'
_space_group_name_H-M_alt 'C 1 2 1'
_atom_sites_solution_hydrogens geom
_atom_sites_solution_primary dual
_audit_creation_date 2023-12-26
_audit_creation_method
;
Olex2 1.3
(compiled 2020.11.12 svn.r5f609507 for OlexSys, GUI svn.r6408)
;
_audit_update_record
;
2023-12-26 deposited with the CCDC.	2024-08-13 downloaded from the CCDC.
;
_cell_angle_alpha 90
_cell_angle_beta 108.602(9)
_cell_angle_gamma 90
_cell_formula_units_Z 2
_cell_length_a 19.966(6)
_cell_length_b 9.159(2)
_cell_length_c 11.301(4)
_cell_measurement_reflns_used 1263
_cell_measurement_temperature 173(2)
_cell_measurement_theta_max 149.016
_cell_measurement_theta_min 43.331
_cell_volume 1958.6(10)
_computing_molecular_graphics 'Olex2 1.3 (Dolomanov et al., 2009)'
_computing_publication_material 'Olex2 1.3 (Dolomanov et al., 2009)'
_computing_structure_refinement 'SHELXL 2018/3 (Sheldrick, 2015)'
_computing_structure_solution 'SHELXT 2018/2 (Sheldrick, 2018)'
_diffrn_ambient_temperature 173.15
_diffrn_measured_fraction_theta_full 0.972
_diffrn_measured_fraction_theta_max 0.937
_diffrn_measurement_device 'four-circle diffractometer'
_diffrn_measurement_device_type 'XtaLAB P200'
_diffrn_measurement_method '\w scans'
_diffrn_orient_matrix_type 'CrysAlisPro convention (1999,Acta A55,543-557)'
_diffrn_radiation_wavelength 1.54187
_diffrn_reflns_av_R_equivalents 0.0328
_diffrn_reflns_av_unetI/netI 0.0434
_diffrn_reflns_Laue_measured_fraction_full 0.972
_diffrn_reflns_Laue_measured_fraction_max 0.937
_diffrn_reflns_limit_h_max 24
_diffrn_reflns_limit_h_min -24
_diffrn_reflns_limit_k_max 10
_diffrn_reflns_limit_k_min -11
_diffrn_reflns_limit_l_max 13
_diffrn_reflns_limit_l_min -13
_diffrn_reflns_number 7180
_diffrn_reflns_point_group_measured_fraction_full 0.896
_diffrn_reflns_point_group_measured_fraction_max 0.846
_diffrn_reflns_theta_full 67.687
_diffrn_reflns_theta_max 75.366
_diffrn_reflns_theta_min 7.166
_diffrn_source_current 30.0
_diffrn_source_power 1.2
_diffrn_source_voltage 40.0
_exptl_absorpt_coefficient_mu 3.812
_exptl_crystal_colour 'clear dark blue'
_exptl_crystal_colour_lustre clear
_exptl_crystal_colour_modifier dark
_exptl_crystal_colour_primary blue
_exptl_crystal_density_diffrn 1.683
_exptl_crystal_description block
_exptl_crystal_F_000 998
_exptl_crystal_size_max 0.2
_exptl_crystal_size_mid 0.2
_exptl_crystal_size_min 0.2
_refine_diff_density_max 0.224
_refine_diff_density_min -0.241
_refine_diff_density_rms 0.048
_refine_ls_abs_structure_details
;
 Flack x determined using 1134 quotients [(I+)-(I-)]/[(I+)+(I-)]
 (Parsons, Flack and Wagner, Acta Cryst. B69 (2013) 249-259).
;
_refine_ls_abs_structure_Flack 0.030(15)
_refine_ls_extinction_method none
_refine_ls_goodness_of_fit_ref 0.945
_refine_ls_hydrogen_treatment constr
_refine_ls_matrix_type full
_refine_ls_number_parameters 267
_refine_ls_number_reflns 3438
_refine_ls_number_restraints 1
_refine_ls_restrained_S_all 0.945
_refine_ls_R_factor_all 0.0330
_refine_ls_R_factor_gt 0.0278
_refine_ls_shift/su_max 0.001
_refine_ls_shift/su_mean 0.000
_refine_ls_structure_factor_coef Fsqd
_refine_ls_weighting_details 'w=1/[\s^2^(Fo^2^)+(0.0312P)^2^] where P=(Fo^2^+2Fc^2^)/3'
_refine_ls_weighting_scheme calc
_refine_ls_wR_factor_gt 0.0592
_refine_ls_wR_factor_ref 0.0602
_reflns_Friedel_coverage 0.694
_reflns_Friedel_fraction_full 0.808
_reflns_Friedel_fraction_max 0.742
_reflns_number_gt 3018
_reflns_number_total 3438
_reflns_threshold_expression 'I > 2\s(I)'
_cod_data_source_file d4cc02925a2.cif
_cod_data_source_block ydkr
_cod_depositor_comments 'Adding full bibliography for 7133515.cif.'
_cod_database_code 7133515
_shelx_shelxl_version_number 2018/3
_shelx_space_group_comment
;
The symmetry employed for this shelxl refinement is uniquely defined
by the following loop, which should always be used as a source of
symmetry information in preference to the above space-group names.
They are only intended as comments.
;
_shelx_estimated_absorpt_t_max 0.516
_shelx_estimated_absorpt_t_min 0.516
_olex2_refinement_description
;
1. Fixed Uiso
 At 1.2 times of:
  All C(H) groups, All C(H,H) groups
2.a Secondary CH2 refined with riding coordinates:
 C6(H6A,H6B), C7(H7A,H7B)
2.b Aromatic/amide H refined with riding coordinates:
 C11(H11), C4(H4), C1(H1), C10(H10), C9(H9), C12(H12), C5(H5), C2(H2)
;
_olex2_submission_special_instructions 'No special instructions were received'

loop_
_space_group_symop_operation_xyz
'x, y, z'
'-x, y, -z'
'x+1/2, y+1/2, z'
'-x+1/2, y+1/2, -z'

loop_
_atom_site_label
_atom_site_type_symbol
_atom_site_fract_x
_atom_site_fract_y
_atom_site_fract_z
_atom_site_U_iso_or_equiv
_atom_site_adp_type
_atom_site_occupancy
_atom_site_site_symmetry_order
_atom_site_calc_flag
_atom_site_refinement_flags_posn
_atom_site_refinement_flags_adp
_atom_site_refinement_flags_occupancy
_atom_site_disorder_assembly
_atom_site_disorder_group
Cu1 Cu 0.500000 0.82740(7) 0.500000 0.02846(18) Uani 1 2 d S T P . .
S002 S 0.62286(4) 0.48797(9) 0.20481(8) 0.0316(2) Uani 1 1 d . . . . .
S003 S 0.63382(4) 0.76764(9) 0.30876(8) 0.03039(19) Uani 1 1 d . . . . .
F5 F 0.53148(12) 0.8950(3) 0.1330(2) 0.0563(7) Uani 1 1 d . . . . .
F4 F 0.61927(12) 0.8304(3) 0.07379(19) 0.0528(6) Uani 1 1 d . . . . .
F3 F 0.72416(13) 0.4587(3) 0.4188(2) 0.0540(6) Uani 1 1 d . . . . .
O3 O 0.70840(12) 0.7690(3) 0.3371(2) 0.0382(6) Uani 1 1 d . . . . .
O1 O 0.56532(14) 0.3960(3) 0.1431(3) 0.0469(7) Uani 1 1 d . . . . .
F1 F 0.63638(14) 0.3148(3) 0.3956(2) 0.0581(6) Uani 1 1 d . . . . .
O2 O 0.67056(13) 0.5308(3) 0.1407(2) 0.0369(6) Uani 1 1 d . . . . .
F2 F 0.71033(14) 0.2750(3) 0.2959(3) 0.0661(7) Uani 1 1 d . . . . .
O4 O 0.60356(13) 0.8348(3) 0.3946(2) 0.0378(5) Uani 1 1 d . . . . .
F6 F 0.62844(17) 1.0155(3) 0.1943(3) 0.0706(8) Uani 1 1 d . . . . .
N2 N 0.44355(15) 0.6752(3) 0.3812(3) 0.0276(6) Uani 1 1 d . . . . .
N1 N 0.44867(14) -0.0165(3) 0.3812(3) 0.0280(6) Uani 1 1 d . . . . .
N3 N 0.59457(14) 0.6167(3) 0.2694(3) 0.0306(6) Uani 1 1 d . . . . .
C8 C 0.34901(17) 0.4897(4) 0.2106(3) 0.0260(7) Uani 1 1 d . . . . .
C3 C 0.37866(18) 0.1688(3) 0.1838(3) 0.0278(7) Uani 1 1 d . . . . .
C11 C 0.43316(19) 0.6847(4) 0.2583(3) 0.0318(8) Uani 1 1 d . . . . .
H11 H 0.458366 0.757046 0.229460 0.038 Uiso 1 1 calc R U . . .
C4 C 0.45141(19) 0.1707(4) 0.2354(3) 0.0315(8) Uani 1 1 d . . . . .
H4 H 0.478674 0.235535 0.203614 0.038 Uiso 1 1 calc R U . . .
C1 C 0.37782(17) -0.0154(4) 0.3335(3) 0.0310(7) Uani 1 1 d . . . . .
H1 H 0.351573 -0.080088 0.367501 0.037 Uiso 1 1 calc R U . . .
C10 C 0.40743(19) 0.5703(4) 0.4197(3) 0.0302(8) Uani 1 1 d . . . . .
H10 H 0.415109 0.559310 0.506573 0.036 Uiso 1 1 calc R U . . .
C9 C 0.36011(18) 0.4791(4) 0.3379(3) 0.0317(7) Uani 1 1 d . . . . .
H9 H 0.334908 0.408589 0.368597 0.038 Uiso 1 1 calc R U . . .
C12 C 0.38788(18) 0.5949(4) 0.1721(3) 0.0317(8) Uani 1 1 d . . . . .
H12 H 0.383054 0.604535 0.086105 0.038 Uiso 1 1 calc R U . . .
C5 C 0.48437(18) 0.0786(4) 0.3331(3) 0.0305(8) Uani 1 1 d . . . . .
H5 H 0.534387 0.082437 0.367896 0.037 Uiso 1 1 calc R U . . .
C2 C 0.34180(19) 0.0751(4) 0.2378(4) 0.0336(8) Uani 1 1 d . . . . .
H2 H 0.291602 0.073983 0.208353 0.040 Uiso 1 1 calc R U . . .
C6 C 0.34047(19) 0.2665(4) 0.0763(3) 0.0345(8) Uani 1 1 d . . . . .
H6A H 0.306909 0.207387 0.010274 0.041 Uiso 1 1 calc R U . . .
H6B H 0.375105 0.310431 0.040694 0.041 Uiso 1 1 calc R U . . .
C14 C 0.6011(2) 0.8829(4) 0.1690(4) 0.0423(9) Uani 1 1 d . . . . .
C7 C 0.29969(19) 0.3893(4) 0.1176(3) 0.0319(8) Uani 1 1 d . . . . .
H7A H 0.272260 0.446243 0.043502 0.038 Uiso 1 1 calc R U . . .
H7B H 0.265933 0.345464 0.155271 0.038 Uiso 1 1 calc R U . . .
C13 C 0.6763(2) 0.3796(4) 0.3369(4) 0.0414(9) Uani 1 1 d . . . . .

loop_
_atom_site_aniso_label
_atom_site_aniso_U_11
_atom_site_aniso_U_22
_atom_site_aniso_U_33
_atom_site_aniso_U_23
_atom_site_aniso_U_13
_atom_site_aniso_U_12
Cu1 0.0316(4) 0.0251(3) 0.0247(4) 0.000 0.0033(3) 0.000
S002 0.0316(4) 0.0398(5) 0.0254(4) -0.0089(4) 0.0118(4) -0.0074(4)
S003 0.0324(4) 0.0356(4) 0.0242(4) -0.0034(4) 0.0104(3) -0.0029(4)
F5 0.0481(14) 0.0798(18) 0.0425(14) 0.0207(12) 0.0168(11) 0.0156(12)
F4 0.0650(14) 0.0693(14) 0.0327(12) 0.0059(12) 0.0275(11) 0.0104(14)
F3 0.0550(14) 0.0545(16) 0.0406(13) 0.0006(11) -0.0015(11) 0.0021(12)
O3 0.0340(12) 0.0432(13) 0.0355(14) -0.0062(12) 0.0086(10) -0.0073(12)
O1 0.0424(15) 0.0542(16) 0.0443(16) -0.0208(13) 0.0140(13) -0.0175(13)
F1 0.0782(16) 0.0525(14) 0.0514(14) 0.0079(12) 0.0316(12) -0.0076(13)
O2 0.0372(14) 0.0493(15) 0.0277(13) -0.0082(11) 0.0154(11) -0.0053(11)
F2 0.0834(18) 0.0508(14) 0.0724(18) -0.0017(13) 0.0367(14) 0.0225(14)
O4 0.0503(14) 0.0393(12) 0.0279(12) -0.0044(12) 0.0183(11) 0.0030(13)
F6 0.102(2) 0.0402(13) 0.0635(18) 0.0075(12) 0.0185(16) -0.0141(14)
N2 0.0322(15) 0.0289(14) 0.0219(16) 0.0002(12) 0.0091(12) -0.0011(12)
N1 0.0272(14) 0.0284(14) 0.0271(15) -0.0014(13) 0.0072(12) -0.0035(12)
N3 0.0285(15) 0.0372(15) 0.0279(16) -0.0024(12) 0.0117(13) -0.0031(12)
C8 0.0265(16) 0.0272(16) 0.0238(16) 0.0036(14) 0.0073(13) 0.0041(13)
C3 0.0367(19) 0.0240(16) 0.0225(18) 0.0002(13) 0.0090(15) -0.0029(14)
C11 0.038(2) 0.0345(18) 0.0247(19) 0.0033(14) 0.0131(15) -0.0061(15)
C4 0.036(2) 0.0270(17) 0.035(2) 0.0017(14) 0.0161(16) -0.0048(14)
C1 0.0278(16) 0.0334(17) 0.0316(18) 0.0082(16) 0.0091(15) -0.0052(15)
C10 0.042(2) 0.0286(17) 0.0206(18) 0.0049(14) 0.0116(15) -0.0028(14)
C9 0.0395(19) 0.0285(17) 0.0289(18) 0.0046(15) 0.0134(15) -0.0058(15)
C12 0.0384(19) 0.040(2) 0.0172(17) 0.0013(14) 0.0092(15) -0.0064(16)
C5 0.0259(17) 0.0267(17) 0.039(2) 0.0025(15) 0.0100(15) -0.0029(13)
C2 0.0255(17) 0.039(2) 0.033(2) 0.0054(16) 0.0047(15) -0.0034(14)
C6 0.046(2) 0.0304(16) 0.0239(17) 0.0016(15) 0.0075(15) -0.0036(17)
C14 0.043(2) 0.046(2) 0.039(2) 0.0003(17) 0.0159(19) -0.0024(18)
C7 0.0336(19) 0.0332(17) 0.0239(18) 0.0032(14) 0.0019(15) -0.0053(15)
C13 0.051(2) 0.041(2) 0.038(2) -0.0053(17) 0.0224(19) -0.0025(18)

loop_
_atom_type_symbol
_atom_type_description
_atom_type_scat_dispersion_real
_atom_type_scat_dispersion_imag
_atom_type_scat_source
C C 0.0181 0.0091 'International Tables Vol C Tables 4.2.6.8 and 6.1.1.4'
H H 0.0000 0.0000 'International Tables Vol C Tables 4.2.6.8 and 6.1.1.4'
Cu Cu -1.9646 0.5888 'International Tables Vol C Tables 4.2.6.8 and 6.1.1.4'
F F 0.0727 0.0534 'International Tables Vol C Tables 4.2.6.8 and 6.1.1.4'
N N 0.0311 0.0180 'International Tables Vol C Tables 4.2.6.8 and 6.1.1.4'
O O 0.0492 0.0322 'International Tables Vol C Tables 4.2.6.8 and 6.1.1.4'
S S 0.3331 0.5567 'International Tables Vol C Tables 4.2.6.8 and 6.1.1.4'

loop_
_geom_angle_atom_site_label_1
_geom_angle_atom_site_label_2
_geom_angle_atom_site_label_3
_geom_angle
_geom_angle_site_symmetry_1
_geom_angle_site_symmetry_3
_geom_angle_publ_flag
N2 Cu1 N2 92.33(17) . 2_656 ?
N1 Cu1 N2 89.39(10) 2_666 2_656 ?
N1 Cu1 N2 176.92(13) 2_666 . ?
N1 Cu1 N2 89.39(10) 1_565 . ?
N1 Cu1 N2 176.92(13) 1_565 2_656 ?
N1 Cu1 N1 89.01(17) 2_666 1_565 ?
O1 S002 O2 118.89(16) . . ?
O1 S002 N3 108.49(16) . . ?
O1 S002 C13 104.47(19) . . ?
O2 S002 N3 115.11(15) . . ?
O2 S002 C13 104.76(17) . . ?
N3 S002 C13 103.26(17) . . ?
O3 S003 O4 118.77(15) . . ?
O3 S003 N3 117.45(16) . . ?
O3 S003 C14 104.42(17) . . ?
O4 S003 N3 106.71(16) . . ?
O4 S003 C14 102.92(17) . . ?
N3 S003 C14 104.56(17) . . ?
C11 N2 Cu1 121.0(2) . . ?
C11 N2 C10 117.2(3) . . ?
C10 N2 Cu1 121.3(2) . . ?
C1 N1 Cu1 121.5(2) . 1_545 ?
C1 N1 C5 117.3(3) . . ?
C5 N1 Cu1 120.6(2) . 1_545 ?
S003 N3 S002 124.29(18) . . ?
C9 C8 C12 116.9(3) . . ?
C9 C8 C7 122.3(3) . . ?
C12 C8 C7 120.8(3) . . ?
C4 C3 C2 117.1(3) . . ?
C4 C3 C6 121.8(3) . . ?
C2 C3 C6 121.2(3) . . ?
N2 C11 H11 118.5 . . ?
N2 C11 C12 123.1(3) . . ?
C12 C11 H11 118.5 . . ?
C3 C4 H4 120.0 . . ?
C5 C4 C3 119.9(3) . . ?
C5 C4 H4 120.0 . . ?
N1 C1 H1 118.6 . . ?
N1 C1 C2 122.8(3) . . ?
C2 C1 H1 118.6 . . ?
N2 C10 H10 118.7 . . ?
N2 C10 C9 122.6(3) . . ?
C9 C10 H10 118.7 . . ?
C8 C9 H9 119.9 . . ?
C10 C9 C8 120.2(3) . . ?
C10 C9 H9 119.9 . . ?
C8 C12 H12 120.0 . . ?
C11 C12 C8 120.1(3) . . ?
C11 C12 H12 120.0 . . ?
N1 C5 C4 122.7(3) . . ?
N1 C5 H5 118.6 . . ?
C4 C5 H5 118.6 . . ?
C3 C2 H2 120.0 . . ?
C1 C2 C3 120.1(3) . . ?
C1 C2 H2 120.0 . . ?
C3 C6 H6A 109.3 . . ?
C3 C6 H6B 109.3 . . ?
C3 C6 C7 111.7(3) . . ?
H6A C6 H6B 107.9 . . ?
C7 C6 H6A 109.3 . . ?
C7 C6 H6B 109.3 . . ?
F5 C14 S003 111.4(3) . . ?
F5 C14 F4 108.3(3) . . ?
F5 C14 F6 108.0(3) . . ?
F4 C14 S003 111.9(3) . . ?
F6 C14 S003 109.4(3) . . ?
F6 C14 F4 107.8(4) . . ?
C8 C7 C6 111.4(3) . . ?
C8 C7 H7A 109.3 . . ?
C8 C7 H7B 109.3 . . ?
C6 C7 H7A 109.3 . . ?
C6 C7 H7B 109.3 . . ?
H7A C7 H7B 108.0 . . ?
F3 C13 S002 112.3(3) . . ?
F3 C13 F1 108.2(3) . . ?
F3 C13 F2 107.6(3) . . ?
F1 C13 S002 111.3(3) . . ?
F1 C13 F2 107.7(3) . . ?
F2 C13 S002 109.5(3) . . ?

loop_
_geom_bond_atom_site_label_1
_geom_bond_atom_site_label_2
_geom_bond_distance
_geom_bond_site_symmetry_2
_geom_bond_publ_flag
Cu1 N2 2.012(3) . ?
Cu1 N2 2.012(3) 2_656 ?
Cu1 N1 2.004(3) 2_666 ?
Cu1 N1 2.004(3) 1_565 ?
S002 O1 1.416(3) . ?
S002 O2 1.423(3) . ?
S002 N3 1.582(3) . ?
S002 C13 1.827(4) . ?
S003 O3 1.420(2) . ?
S003 O4 1.435(2) . ?
S003 N3 1.582(3) . ?
S003 C14 1.838(4) . ?
F5 C14 1.322(5) . ?
F4 C14 1.330(5) . ?
F3 C13 1.315(5) . ?
F1 C13 1.328(5) . ?
F2 C13 1.340(4) . ?
F6 C14 1.325(5) . ?
N2 C11 1.341(5) . ?
N2 C10 1.353(4) . ?
N1 C1 1.344(4) . ?
N1 C5 1.346(5) . ?
C8 C9 1.387(5) . ?
C8 C12 1.391(5) . ?
C8 C7 1.504(5) . ?
C3 C4 1.382(5) . ?
C3 C2 1.392(5) . ?
C3 C6 1.506(5) . ?
C11 H11 0.9500 . ?
C11 C12 1.371(5) . ?
C4 H4 0.9500 . ?
C4 C5 1.379(5) . ?
C1 H1 0.9500 . ?
C1 C2 1.370(5) . ?
C10 H10 0.9500 . ?
C10 C9 1.374(5) . ?
C9 H9 0.9500 . ?
C12 H12 0.9500 . ?
C5 H5 0.9500 . ?
C2 H2 0.9500 . ?
C6 H6A 0.9900 . ?
C6 H6B 0.9900 . ?
C6 C7 1.545(5) . ?
C7 H7A 0.9900 . ?
C7 H7B 0.9900 . ?

loop_
_geom_torsion_atom_site_label_1
_geom_torsion_atom_site_label_2
_geom_torsion_atom_site_label_3
_geom_torsion_atom_site_label_4
_geom_torsion
_geom_torsion_site_symmetry_1
_geom_torsion_site_symmetry_2
_geom_torsion_site_symmetry_3
_geom_torsion_site_symmetry_4
_geom_torsion_publ_flag
Cu1 N2 C11 C12 -171.4(3) . . . . ?
Cu1 N2 C10 C9 169.8(3) . . . . ?
Cu1 N1 C1 C2 -169.4(3) 1_545 . . . ?
Cu1 N1 C5 C4 168.3(3) 1_545 . . . ?
O3 S003 N3 S002 -27.2(3) . . . . ?
O3 S003 C14 F5 -178.4(3) . . . . ?
O3 S003 C14 F4 60.3(3) . . . . ?
O3 S003 C14 F6 -59.0(3) . . . . ?
O1 S002 N3 S003 -159.0(2) . . . . ?
O1 S002 C13 F3 -166.9(3) . . . . ?
O1 S002 C13 F1 -45.4(3) . . . . ?
O1 S002 C13 F2 73.6(3) . . . . ?
O2 S002 N3 S003 -23.0(3) . . . . ?
O2 S002 C13 F3 67.3(3) . . . . ?
O2 S002 C13 F1 -171.2(3) . . . . ?
O2 S002 C13 F2 -52.1(3) . . . . ?
O4 S003 N3 S002 -163.4(2) . . . . ?
O4 S003 C14 F5 -53.7(3) . . . . ?
O4 S003 C14 F4 -175.0(3) . . . . ?
O4 S003 C14 F6 65.6(3) . . . . ?
N2 C11 C12 C8 1.3(5) . . . . ?
N2 C10 C9 C8 1.7(5) . . . . ?
N1 C1 C2 C3 1.6(6) . . . . ?
N3 S002 C13 F3 -53.5(3) . . . . ?
N3 S002 C13 F1 68.0(3) . . . . ?
N3 S002 C13 F2 -173.0(3) . . . . ?
N3 S003 C14 F5 57.7(3) . . . . ?
N3 S003 C14 F4 -63.7(3) . . . . ?
N3 S003 C14 F6 177.0(3) . . . . ?
C3 C4 C5 N1 0.7(5) . . . . ?
C3 C6 C7 C8 63.5(4) . . . . ?
C11 N2 C10 C9 -2.1(5) . . . . ?
C4 C3 C2 C1 -3.4(5) . . . . ?
C4 C3 C6 C7 -108.7(4) . . . . ?
C1 N1 C5 C4 -2.6(5) . . . . ?
C10 N2 C11 C12 0.6(5) . . . . ?
C9 C8 C12 C11 -1.7(5) . . . . ?
C9 C8 C7 C6 -100.3(4) . . . . ?
C12 C8 C9 C10 0.3(5) . . . . ?
C12 C8 C7 C6 77.2(4) . . . . ?
C5 N1 C1 C2 1.5(5) . . . . ?
C2 C3 C4 C5 2.3(5) . . . . ?
C2 C3 C6 C7 69.5(4) . . . . ?
C6 C3 C4 C5 -179.5(3) . . . . ?
C6 C3 C2 C1 178.4(3) . . . . ?
C14 S003 N3 S002 88.0(2) . . . . ?
C7 C8 C9 C10 177.9(3) . . . . ?
C7 C8 C12 C11 -179.4(3) . . . . ?
C13 S002 N3 S003 90.6(2) . . . . ?
